data_1567099
loop_
_publ_author_name
'Basavaiah, Deevi'
'Golime, Gangadhararao'
'Banoth, Shivalal'
'Todeti, Saidulu'

_publ_section_title
;
 An umpolung strategy for intermolecular [2 + 2 + 1] cycloaddition of aryl
 aldehydes and nitriles: a facile access to 2,4,5-trisubstituted oxazoles.
;
_journal_issue 27
_journal_name_full 'Chemical science'
_journal_page_first 8080
_journal_page_last 8087
_journal_paper_doi 10.1039/d2sc00046f
_journal_volume 13
_journal_year 2022
_chemical_formula_sum 'C22 H19 N3 O'
_chemical_formula_weight 341.40
_chemical_name_systematic
; 
 '2,5-bis(6-methylpyridin-2-yl)-4-(p-tolyl)oxazole' 
;
_space_group_IT_number 15
_space_group_name_Hall '-I 2ya'
_space_group_name_H-M_alt 'I 1 2/a 1'
_symmetry_cell_setting monoclinic
_symmetry_space_group_name_H-M 'I 1 2/a 1'
_atom_sites_solution_hydrogens geom
_atom_sites_solution_primary direct
_atom_sites_solution_secondary difmap
_audit_creation_method SHELXL-97
_audit_update_record
;
2021-09-08 deposited with the CCDC.	2022-06-10 downloaded from the CCDC.
;
_cell_angle_alpha 90.00
_cell_angle_beta 110.862(6)
_cell_angle_gamma 90.00
_cell_formula_units_Z 8
_cell_length_a 21.1606(10)
_cell_length_b 7.1694(3)
_cell_length_c 25.5604(14)
_cell_measurement_reflns_used 5613
_cell_measurement_temperature 201(130)
_cell_measurement_theta_max 24.8630
_cell_measurement_theta_min 2.1390
_cell_volume 3623.5(3)
_computing_cell_refinement 'CrysAlisPro 1.171.40.35a (Rigaku OD, 2018)'
_computing_data_collection 'CrysAlisPro 1.171.40.35a (Rigaku OD, 2018)'
_computing_data_reduction 'CrysAlisPro 1.171.40.35a (Rigaku OD, 2018)'
_computing_structure_refinement 'SHELXL-97 (Sheldrick, 1997)'
_computing_structure_solution 'SHELXS-97 (Sheldrick, 1990)'
_diffrn_ambient_temperature 201(130)
_diffrn_detector_area_resol_mean 10.0000
_diffrn_measured_fraction_theta_full 0.999
_diffrn_measured_fraction_theta_max 0.999
_diffrn_measurement_device_type 'XtaLAB Synergy, Single source at offset/far, HyPix3000'
_diffrn_measurement_method '\w scans'
_diffrn_radiation_monochromator mirror
_diffrn_radiation_source 'micro-focus sealed X-ray tube'
_diffrn_radiation_type MoK\a
_diffrn_radiation_wavelength 0.71073
_diffrn_reflns_av_R_equivalents 0.0409
_diffrn_reflns_av_sigmaI/netI 0.0391
_diffrn_reflns_limit_h_max 25
_diffrn_reflns_limit_h_min -25
_diffrn_reflns_limit_k_max 8
_diffrn_reflns_limit_k_min -8
_diffrn_reflns_limit_l_max 30
_diffrn_reflns_limit_l_min -30
_diffrn_reflns_number 13867
_diffrn_reflns_theta_full 25.00
_diffrn_reflns_theta_max 25.00
_diffrn_reflns_theta_min 2.16
_diffrn_standards_decay_% none
_diffrn_standards_interval_count 'not applicable'
_diffrn_standards_interval_time 'not applicable'
_diffrn_standards_number 'not applicable'
_exptl_absorpt_coefficient_mu 0.079
_exptl_absorpt_correction_T_max 1.00000
_exptl_absorpt_correction_T_min 0.37502
_exptl_absorpt_correction_type multi-scan
_exptl_absorpt_process_details 'CrysAlisPro 1.171.40.35a (Rigaku Oxford Diffraction, 2018)'
_exptl_crystal_colour white
_exptl_crystal_density_diffrn 1.252
_exptl_crystal_density_method 'not measured'
_exptl_crystal_description plates
_exptl_crystal_F_000 1440
_exptl_crystal_size_max 0.20
_exptl_crystal_size_mid 0.15
_exptl_crystal_size_min 0.10
_refine_diff_density_max 0.171
_refine_diff_density_min -0.220
_refine_diff_density_rms 0.038
_refine_ls_extinction_coef 0.0022(5)
_refine_ls_extinction_expression Fc^*^=kFc[1+0.001xFc^2^\l^3^/sin(2\q)]^-1/4^
_refine_ls_extinction_method SHELXL
_refine_ls_goodness_of_fit_ref 1.086
_refine_ls_hydrogen_treatment constr
_refine_ls_matrix_type full
_refine_ls_number_parameters 239
_refine_ls_number_reflns 3210
_refine_ls_number_restraints 0
_refine_ls_restrained_S_all 1.086
_refine_ls_R_factor_all 0.0812
_refine_ls_R_factor_gt 0.0548
_refine_ls_shift/su_max 0.000
_refine_ls_shift/su_mean 0.000
_refine_ls_structure_factor_coef Fsqd
_refine_ls_weighting_details 'calc w=1/[\s^2^(Fo^2^)+(0.0924P)^2^+0.0500P] where P=(Fo^2^+2Fc^2^)/3'
_refine_ls_weighting_scheme calc
_refine_ls_wR_factor_gt 0.1500
_refine_ls_wR_factor_ref 0.1725
_reflns_number_gt 2137
_reflns_number_total 3210
_reflns_threshold_expression >2sigma(I)
_cod_data_source_file d2sc00046f2.cif
_cod_data_source_block compound-3bb
_cod_depositor_comments
;
The following automatic conversions were performed:

data item '_symmetry_cell_setting' value 'Monoclinic' was changed to
'monoclinic' in accordance with the
/home/data/users/saulius/crontab/automatic-downloads/rss-feeds/RSC/lib/dictionaries/cif_core.dic
dictionary named 'cif_core.dic' version 2.4.2 last updated on
2011-04-26.

Automatic conversion script
Id: cif_fix_values 7556 2019-12-06 15:28:31Z antanas 

 Adding full bibliography for 1567097--1567102.cif.
;
_cod_original_sg_symbol_H-M I2/a
_cod_database_code 1567099

loop_
_symmetry_equiv_pos_as_xyz
'x, y, z'
'-x+1/2, y, -z'
'x+1/2, y+1/2, z+1/2'
'-x+1, y+1/2, -z+1/2'
'-x, -y, -z'
'x-1/2, -y, z'
'-x+1/2, -y+1/2, -z+1/2'
'x, -y+1/2, z+1/2'

loop_
_atom_site_label
_atom_site_type_symbol
_atom_site_fract_x
_atom_site_fract_y
_atom_site_fract_z
_atom_site_U_iso_or_equiv
_atom_site_adp_type
_atom_site_occupancy
_atom_site_symmetry_multiplicity
_atom_site_calc_flag
_atom_site_refinement_flags
_atom_site_disorder_assembly
_atom_site_disorder_group
O1 O 0.40024(6) 0.21323(19) 0.43845(5) 0.0547(4) Uani 1 1 d . . .
N3 N 0.26284(8) 0.1500(3) 0.40779(7) 0.0602(5) Uani 1 1 d . . .
N2 N 0.39380(8) 0.2329(2) 0.35021(7) 0.0556(5) Uani 1 1 d . . .
N1 N 0.57897(9) 0.2995(2) 0.50024(7) 0.0601(5) Uani 1 1 d . . .
C13 C 0.28928(10) 0.1589(3) 0.36753(9) 0.0524(5) Uani 1 1 d . . .
C14 C 0.36119(10) 0.2020(3) 0.38358(9) 0.0528(5) Uani 1 1 d . . .
C16 C 0.46472(10) 0.2528(3) 0.43926(9) 0.0508(5) Uani 1 1 d . . .
C15 C 0.46049(10) 0.2665(3) 0.38428(9) 0.0518(5) Uani 1 1 d . . .
C17 C 0.51546(10) 0.2588(3) 0.49561(9) 0.0506(5) Uani 1 1 d . . .
C5 C 0.50957(10) 0.3022(3) 0.35679(9) 0.0535(6) Uani 1 1 d . . .
C12 C 0.25214(11) 0.1300(3) 0.31161(9) 0.0625(6) Uani 1 1 d . . .
H12 H 0.2727 0.1326 0.2850 0.075 Uiso 1 1 calc R . .
C2 C 0.59995(11) 0.3601(3) 0.29868(10) 0.0638(6) Uani 1 1 d . . .
C9 C 0.19652(11) 0.1130(3) 0.39221(10) 0.0639(6) Uani 1 1 d . . .
C3 C 0.61369(11) 0.4248(3) 0.35288(10) 0.0687(7) Uani 1 1 d . . .
H3 H 0.6539 0.4889 0.3706 0.082 Uiso 1 1 calc R . .
C21 C 0.62646(11) 0.3068(3) 0.55140(10) 0.0637(6) Uani 1 1 d . . .
C6 C 0.49513(11) 0.2407(3) 0.30229(9) 0.0630(6) Uani 1 1 d . . .
H6 H 0.4545 0.1791 0.2842 0.076 Uiso 1 1 calc R . .
C4 C 0.57009(11) 0.3978(3) 0.38145(9) 0.0649(6) Uani 1 1 d . . .
H4 H 0.5813 0.4442 0.4176 0.078 Uiso 1 1 calc R . .
C10 C 0.15616(11) 0.0886(3) 0.33681(11) 0.0695(7) Uani 1 1 d . . .
H10 H 0.1101 0.0661 0.3271 0.083 Uiso 1 1 calc R . .
C11 C 0.18412(11) 0.0975(3) 0.29626(10) 0.0720(7) Uani 1 1 d . . .
H11 H 0.1574 0.0817 0.2588 0.086 Uiso 1 1 calc R . .
C18 C 0.49783(12) 0.2240(3) 0.54139(10) 0.0654(6) Uani 1 1 d . . .
H18 H 0.4533 0.1955 0.5370 0.079 Uiso 1 1 calc R . .
C7 C 0.53889(12) 0.2678(3) 0.27415(10) 0.0698(7) Uani 1 1 d . . .
H7 H 0.5273 0.2232 0.2378 0.084 Uiso 1 1 calc R . .
C20 C 0.61175(13) 0.2738(3) 0.59895(10) 0.0728(7) Uani 1 1 d . . .
H20 H 0.6457 0.2800 0.6341 0.087 Uiso 1 1 calc R . .
C19 C 0.54694(13) 0.2319(4) 0.59399(10) 0.0761(7) Uani 1 1 d . . .
H19 H 0.5361 0.2091 0.6256 0.091 Uiso 1 1 calc R . .
C1 C 0.64938(12) 0.3871(4) 0.26952(11) 0.0846(8) Uani 1 1 d . . .
H1A H 0.6620 0.5162 0.2713 0.127 Uiso 1 1 calc R . .
H1B H 0.6289 0.3498 0.2311 0.127 Uiso 1 1 calc R . .
H1C H 0.6889 0.3126 0.2875 0.127 Uiso 1 1 calc R . .
C22 C 0.69660(12) 0.3522(4) 0.55372(12) 0.0947(9) Uani 1 1 d . . .
H22A H 0.7072 0.2781 0.5266 0.142 Uiso 1 1 calc R . .
H22B H 0.7284 0.3254 0.5905 0.142 Uiso 1 1 calc R . .
H22C H 0.6991 0.4820 0.5455 0.142 Uiso 1 1 calc R . .
C8 C 0.16670(14) 0.1009(5) 0.43697(12) 0.1031(10) Uani 1 1 d . . .
H8A H 0.1830 -0.0094 0.4589 0.155 Uiso 1 1 calc R . .
H8B H 0.1183 0.0956 0.4201 0.155 Uiso 1 1 calc R . .
H8C H 0.1796 0.2088 0.4606 0.155 Uiso 1 1 calc R . .

loop_
_atom_site_aniso_label
_atom_site_aniso_U_11
_atom_site_aniso_U_22
_atom_site_aniso_U_33
_atom_site_aniso_U_23
_atom_site_aniso_U_13
_atom_site_aniso_U_12
O1 0.0437(8) 0.0695(10) 0.0530(9) -0.0010(7) 0.0201(7) -0.0029(7)
N3 0.0460(11) 0.0774(13) 0.0629(11) -0.0013(9) 0.0262(9) -0.0030(9)
N2 0.0437(10) 0.0707(12) 0.0549(10) 0.0023(8) 0.0208(8) -0.0039(8)
N1 0.0467(11) 0.0690(12) 0.0637(12) -0.0014(9) 0.0187(9) -0.0036(9)
C13 0.0451(12) 0.0565(13) 0.0587(13) 0.0010(10) 0.0222(10) 0.0023(10)
C14 0.0438(12) 0.0627(13) 0.0545(13) 0.0006(10) 0.0207(10) -0.0010(10)
C16 0.0364(11) 0.0588(13) 0.0600(13) 0.0016(10) 0.0205(9) -0.0010(9)
C15 0.0420(12) 0.0560(12) 0.0599(13) 0.0013(10) 0.0210(10) -0.0006(9)
C17 0.0454(12) 0.0517(12) 0.0578(12) -0.0014(10) 0.0221(10) 0.0009(9)
C5 0.0454(12) 0.0584(13) 0.0605(13) 0.0074(10) 0.0235(10) 0.0018(10)
C12 0.0511(13) 0.0790(15) 0.0579(13) 0.0016(11) 0.0202(11) 0.0017(11)
C2 0.0581(15) 0.0692(15) 0.0745(16) 0.0166(12) 0.0362(12) 0.0074(12)
C9 0.0471(13) 0.0747(15) 0.0763(16) -0.0024(12) 0.0298(12) -0.0011(11)
C3 0.0523(14) 0.0744(16) 0.0838(17) 0.0104(13) 0.0298(12) -0.0094(11)
C21 0.0495(13) 0.0665(15) 0.0682(15) -0.0060(11) 0.0124(11) 0.0000(11)
C6 0.0510(13) 0.0813(16) 0.0610(14) -0.0005(12) 0.0253(11) -0.0075(11)
C4 0.0585(14) 0.0727(16) 0.0684(14) 0.0001(11) 0.0286(12) -0.0118(12)
C10 0.0435(13) 0.0740(16) 0.0917(18) -0.0093(13) 0.0249(13) -0.0048(11)
C11 0.0518(14) 0.0857(18) 0.0711(15) -0.0058(12) 0.0129(12) -0.0018(12)
C18 0.0565(14) 0.0826(17) 0.0605(14) -0.0013(12) 0.0249(12) -0.0002(11)
C7 0.0624(16) 0.0907(18) 0.0636(15) 0.0058(12) 0.0315(12) 0.0023(12)
C20 0.0668(17) 0.0823(17) 0.0588(15) -0.0064(12) 0.0095(12) 0.0089(13)
C19 0.0761(18) 0.0991(19) 0.0537(14) 0.0021(12) 0.0240(13) 0.0085(14)
C1 0.0747(17) 0.0926(18) 0.104(2) 0.0211(15) 0.0529(16) 0.0032(14)
C22 0.0522(16) 0.123(2) 0.098(2) -0.0066(16) 0.0130(14) -0.0089(15)
C8 0.0705(18) 0.156(3) 0.102(2) -0.0036(19) 0.0538(16) -0.0106(18)

loop_
_atom_type_symbol
_atom_type_description
_atom_type_scat_dispersion_real
_atom_type_scat_dispersion_imag
_atom_type_scat_source
C C 0.0033 0.0016 'International Tables Vol C Tables 4.2.6.8 and 6.1.1.4'
H H 0.0000 0.0000 'International Tables Vol C Tables 4.2.6.8 and 6.1.1.4'
N N 0.0061 0.0033 'International Tables Vol C Tables 4.2.6.8 and 6.1.1.4'
O O 0.0106 0.0060 'International Tables Vol C Tables 4.2.6.8 and 6.1.1.4'

loop_
_geom_angle_atom_site_label_1
_geom_angle_atom_site_label_2
_geom_angle_atom_site_label_3
_geom_angle
_geom_angle_site_symmetry_1
_geom_angle_site_symmetry_3
_geom_angle_publ_flag
C14 O1 C16 105.19(16) . . ?
C13 N3 C9 117.47(19) . . ?
C14 N2 C15 106.12(18) . . ?
C21 N1 C17 118.5(2) . . ?
N3 C13 C12 123.4(2) . . ?
N3 C13 C14 118.27(18) . . ?
C12 C13 C14 118.34(19) . . ?
N2 C14 O1 113.65(18) . . ?
N2 C14 C13 126.74(19) . . ?
O1 C14 C13 119.61(18) . . ?
C15 C16 O1 107.03(17) . . ?
C15 C16 C17 139.62(19) . . ?
O1 C16 C17 113.27(18) . . ?
C16 C15 N2 108.00(18) . . ?
C16 C15 C5 134.37(19) . . ?
N2 C15 C5 117.61(19) . . ?
N1 C17 C18 122.3(2) . . ?
N1 C17 C16 117.16(19) . . ?
C18 C17 C16 120.58(19) . . ?
C6 C5 C4 116.7(2) . . ?
C6 C5 C15 119.0(2) . . ?
C4 C5 C15 124.3(2) . . ?
C11 C12 C13 118.4(2) . . ?
C11 C12 H12 120.8 . . ?
C13 C12 H12 120.8 . . ?
C7 C2 C3 116.1(2) . . ?
C7 C2 C1 122.7(2) . . ?
C3 C2 C1 121.2(2) . . ?
N3 C9 C10 122.0(2) . . ?
N3 C9 C8 117.8(2) . . ?
C10 C9 C8 120.2(2) . . ?
C4 C3 C2 122.6(2) . . ?
C4 C3 H3 118.7 . . ?
C2 C3 H3 118.7 . . ?
N1 C21 C20 121.9(2) . . ?
N1 C21 C22 115.8(2) . . ?
C20 C21 C22 122.2(2) . . ?
C7 C6 C5 122.2(2) . . ?
C7 C6 H6 118.9 . . ?
C5 C6 H6 118.9 . . ?
C3 C4 C5 120.7(2) . . ?
C3 C4 H4 119.6 . . ?
C5 C4 H4 119.6 . . ?
C11 C10 C9 119.7(2) . . ?
C11 C10 H10 120.1 . . ?
C9 C10 H10 120.1 . . ?
C10 C11 C12 119.0(2) . . ?
C10 C11 H11 120.5 . . ?
C12 C11 H11 120.5 . . ?
C17 C18 C19 119.0(2) . . ?
C17 C18 H18 120.5 . . ?
C19 C18 H18 120.5 . . ?
C6 C7 C2 121.6(2) . . ?
C6 C7 H7 119.2 . . ?
C2 C7 H7 119.2 . . ?
C19 C20 C21 119.4(2) . . ?
C19 C20 H20 120.3 . . ?
C21 C20 H20 120.3 . . ?
C20 C19 C18 118.9(2) . . ?
C20 C19 H19 120.5 . . ?
C18 C19 H19 120.5 . . ?
C2 C1 H1A 109.5 . . ?
C2 C1 H1B 109.5 . . ?
H1A C1 H1B 109.5 . . ?
C2 C1 H1C 109.5 . . ?
H1A C1 H1C 109.5 . . ?
H1B C1 H1C 109.5 . . ?
C21 C22 H22A 109.5 . . ?
C21 C22 H22B 109.5 . . ?
H22A C22 H22B 109.5 . . ?
C21 C22 H22C 109.5 . . ?
H22A C22 H22C 109.5 . . ?
H22B C22 H22C 109.5 . . ?
C9 C8 H8A 109.5 . . ?
C9 C8 H8B 109.5 . . ?
H8A C8 H8B 109.5 . . ?
C9 C8 H8C 109.5 . . ?
H8A C8 H8C 109.5 . . ?
H8B C8 H8C 109.5 . . ?

loop_
_geom_bond_atom_site_label_1
_geom_bond_atom_site_label_2
_geom_bond_distance
_geom_bond_site_symmetry_2
_geom_bond_publ_flag
O1 C14 1.353(2) . ?
O1 C16 1.387(2) . ?
N3 C13 1.337(2) . ?
N3 C9 1.342(2) . ?
N2 C14 1.293(2) . ?
N2 C15 1.390(3) . ?
N1 C21 1.337(3) . ?
N1 C17 1.339(3) . ?
C13 C12 1.380(3) . ?
C13 C14 1.461(3) . ?
C16 C15 1.379(3) . ?
C16 C17 1.459(3) . ?
C15 C5 1.469(3) . ?
C17 C18 1.372(3) . ?
C5 C6 1.388(3) . ?
C5 C4 1.390(3) . ?
C12 C11 1.370(3) . ?
C12 H12 0.9300 . ?
C2 C7 1.387(3) . ?
C2 C3 1.390(3) . ?
C2 C1 1.497(3) . ?
C9 C10 1.380(3) . ?
C9 C8 1.493(3) . ?
C3 C4 1.379(3) . ?
C3 H3 0.9300 . ?
C21 C20 1.378(3) . ?
C21 C22 1.500(3) . ?
C6 C7 1.374(3) . ?
C6 H6 0.9300 . ?
C4 H4 0.9300 . ?
C10 C11 1.366(3) . ?
C10 H10 0.9300 . ?
C11 H11 0.9300 . ?
C18 C19 1.377(3) . ?
C18 H18 0.9300 . ?
C7 H7 0.9300 . ?
C20 C19 1.365(3) . ?
C20 H20 0.9300 . ?
C19 H19 0.9300 . ?
C1 H1A 0.9600 . ?
C1 H1B 0.9600 . ?
C1 H1C 0.9600 . ?
C22 H22A 0.9600 . ?
C22 H22B 0.9600 . ?
C22 H22C 0.9600 . ?
C8 H8A 0.9600 . ?
C8 H8B 0.9600 . ?
C8 H8C 0.9600 . ?
